data_9017510
loop_
_publ_author_name
'Bezou, C.'
'Nonat, A.'
'Mutin, J. C.'
'Christensen, A. N.'
'Lehmann, M. S.'

_publ_section_title
;
 Of the crystal structure of gamma-CaSO4, CaSO4*0.5(H2O), and CaSO4*0.6(H2O)
 by powder diffraction methods
 Sample: SH2, X-ray diffraction
;
_journal_name_full 'Journal of Solid State Chemistry'
_journal_page_first 165
_journal_page_last 176
_journal_volume 117
_journal_year 1995
_chemical_compound_source 'Maurienne, France'
_chemical_formula_sum 'Ca3 H3.6 O13.8 S3'
_chemical_name_mineral Bassanite
_space_group_IT_number 5
_space_group_name_Hall 'I 2y'
_space_group_name_H-M_alt 'I 1 2 1'
_symmetry_space_group_name_H-M 'I 1 2 1'
_cell_angle_alpha 90
_cell_angle_beta 90
_cell_angle_gamma 90
_cell_formula_units_Z 4
_cell_length_a 11.9845
_cell_length_b 6.9292
_cell_length_c 12.7505
_cell_volume 1058.840
_database_code_amcsd 0013869
_exptl_crystal_density_diffrn 2.765
_cod_data_source_file inputs/fixed/downloads/17/17193.cif
_cod_data_source_block 17193
_cod_original_sg_symbol_H-M 'I 2'
_cod_original_formula_sum 'Ca3 S3 O13.8 H3.6'
_cod_database_code 9017510

loop_
_space_group_symop_operation_xyz
x,y,z
1/2+x,1/2+y,1/2+z
-x,y,-z
1/2-x,1/2+y,1/2-z

loop_
_atom_site_label
_atom_site_fract_x
_atom_site_fract_y
_atom_site_fract_z
_atom_site_occupancy
_atom_site_U_iso_or_equiv
_atom_site_type_symbol
_atom_site_attached_hydrogens
Ca1 0.00000 0.02600 0.50000 1.00000 0.01013 Ca 0
Ca2 0.72200 0.17800 0.16600 1.00000 0.00253 Ca 0
Ca3 0.27000 0.18700 0.32200 1.00000 0.00507 Ca 0
Ca4 0.00000 0.00000 0.00000 1.00000 0.00887 Ca 0
S2 0.00700 0.00900 0.24700 1.00000 0.00887 S 0
S3 0.72400 0.16800 0.40800 1.00000 0.00887 S 0
S4 0.27300 0.17700 0.08500 1.00000 0.00887 S 0
O11 0.07400 0.12100 0.30400 1.00000 0.01267 O 0
O12 0.05800 0.89900 0.18200 1.00000 0.01267 O 0
O21 -0.08200 0.11300 0.18700 1.00000 0.01267 O 0
O22 -0.04400 0.87500 0.32400 1.00000 0.01267 O 0
O31 0.74300 0.34400 0.34300 1.00000 0.01140 O 0
O32 0.62900 0.23600 0.47900 1.00000 0.01267 O 0
O33 0.81300 0.17400 0.48900 1.00000 0.01267 O 0
O34 0.69700 -0.02200 0.35400 1.00000 0.01267 O 0
O41 0.18300 0.31200 0.12400 1.00000 0.01393 O 0
O42 0.36800 0.24800 0.01800 1.00000 0.00760 O 0
O43 0.19900 0.14700 -0.00700 1.00000 0.00887 O 0
O44 0.29600 0.05300 0.18100 1.00000 0.01140 O 0
Wat2 0.42600 -0.00100 0.34500 0.90000 0.02153 O 2
Wat1 0.54200 -0.02300 0.12900 0.90000 0.01520 O 2

loop_
_cod_changelog_entry_id
_cod_changelog_entry_author
_cod_changelog_entry_date
_cod_changelog_entry_text
1
;cod-tools version 3.8.0
Id: cif_guess_AMCSD_atom_types 9574 2023-05-10 09:00:05Z saulius
;
2023-05-10T18:58:16+03:00
;Derived atom types and hydrogen counts
from atom names that follow the AMCSD naming convention
(Wat == water, O-H == hydroxyl).
;

loop_
_cod_related_entry_id
_cod_related_entry_database
_cod_related_entry_code
1 AMCSD 0013869
